data_9010418
loop_
_publ_author_name
'Ventruti, G.'
'Zema, M.'
'Scordari, F.'
'Pedrazzi, G.'

_publ_section_title
;
 Thermal behavior of a Ti-rich phlogopite from Mt. Vulture (Potenza, Italy):
 An in situ X-ray single-crystal diffraction study
 Sample: T = 298 K after reversal experiment
;
_journal_name_full 'American Mineralogist'
_journal_page_first 632
_journal_page_last 643
_journal_paper_doi 10.2138/am.2008.2700
_journal_volume 93
_journal_year 2008
_chemical_compound_source 'trioctahedral mica, Cava St. Antonia, Mt. Vulture, Potenza, Italy'
_chemical_formula_sum 'Al1.224 Fe0.785 K Mg2.215 O12 Si2.693'
_chemical_name_mineral Phlogopite
_space_group_IT_number 12
_symmetry_space_group_name_Hall '-C 2y'
_symmetry_space_group_name_H-M 'C 1 2/m 1'
_cell_angle_alpha 90
_cell_angle_beta 100.060
_cell_angle_gamma 90
_cell_length_a 5.3160
_cell_length_b 9.2043
_cell_length_c 10.1613
_cell_formula_units_Z 2
_cell_volume 489.549
_database_code_amcsd 0004550
_diffrn_ambient_temperature 298
_exptl_crystal_density_diffrn 2.967
_cod_original_formula_sum 'K (Mg2.215 Fe.785) Si2.693 Al1.224 O12'
_cod_database_code 9010418

loop_
_space_group_symop_operation_xyz
x,y,z
1/2+x,1/2+y,z
x,-y,z
1/2+x,1/2-y,z
-x,y,-z
1/2-x,1/2+y,-z
-x,-y,-z
1/2-x,1/2-y,-z

loop_
_atom_site_aniso_label
_atom_site_aniso_U_11
_atom_site_aniso_U_22
_atom_site_aniso_U_33
_atom_site_aniso_U_12
_atom_site_aniso_U_13
_atom_site_aniso_U_23
K 0.02590 0.02640 0.03420 0.00000 0.00640 0.00000
MgM1 0.01040 0.00970 0.01880 0.00000 0.00480 0.00000
FeM1 0.01040 0.00970 0.01880 0.00000 0.00480 0.00000
MgM2 0.00500 0.01170 0.01320 0.00000 0.00100 0.00000
FeM2 0.00500 0.01170 0.01320 0.00000 0.00100 0.00000
Si 0.00760 0.00820 0.01220 0.00020 0.00209 0.00000
Al 0.00760 0.00820 0.01220 0.00020 0.00209 0.00000
O1 0.01550 0.02190 0.01770 -0.00530 0.00460 -0.00400
O2 0.02320 0.01230 0.01730 0.00000 0.00030 0.00000
O3 0.00830 0.00910 0.01380 0.00010 0.00190 -0.00040
O4 0.01110 0.01130 0.01310 0.00000 0.00360 0.00000

loop_
_atom_site_label
_atom_site_fract_x
_atom_site_fract_y
_atom_site_fract_z
_atom_site_occupancy
_atom_site_U_iso_or_equiv
K 0.00000 0.50000 0.00000 1.02170 0.02870
MgM1 0.00000 0.00000 0.50000 0.73956 0.01270
FeM1 0.00000 0.00000 0.50000 0.26044 0.01270
MgM2 0.00000 0.34126 0.50000 0.73765 0.01040
FeM2 0.00000 0.34126 0.50000 0.26235 0.01040
Si 0.07398 0.16718 0.22456 0.67320 0.00930
Al 0.07398 0.16718 0.22456 0.30600 0.00930
O1 0.32800 0.22620 0.16690 1.00000 0.01820
O2 0.00830 0.00000 0.16830 1.00000 0.01800
O3 0.13040 0.16860 0.39181 1.00000 0.01040
O4 0.13510 0.50000 0.40050 1.00000 0.01170

loop_
_cod_related_entry_id
_cod_related_entry_database
_cod_related_entry_code
1 AMCSD 0004550
